data_2201182
loop_
_publ_author_name
'Britton, Doyle'

_publ_section_title
;
 <i>p</i>-Isocyanobenzonitrile
;
_journal_issue 6
_journal_name_full 'Acta Crystallographica Section E'
_journal_page_first o637
_journal_page_last o639
_journal_paper_doi 10.1107/S1600536802008371
_journal_volume 58
_journal_year 2002
_chemical_formula_iupac 'C8 H4 N2'
_chemical_formula_moiety 'C8 H4 N2'
_chemical_formula_sum 'C8 H4 N2'
_chemical_formula_weight 128.13
_chemical_name_systematic
;
p-isocyanobenzonitrile
;
_space_group_IT_number 2
_symmetry_cell_setting triclinic
_symmetry_space_group_name_Hall '-P 1'
_symmetry_space_group_name_H-M 'P -1'
_atom_sites_solution_hydrogens geom
_atom_sites_solution_primary direct
_atom_sites_solution_secondary difmap
_audit_creation_method 'SHELXTL plus manual additions'
_cell_angle_alpha 113.099(10)
_cell_angle_beta 94.412(10)
_cell_angle_gamma 97.128(10)
_cell_formula_units_Z 1
_cell_length_a 3.7923(11)
_cell_length_b 6.4680(18)
_cell_length_c 7.504(2)
_cell_measurement_reflns_used 1186
_cell_measurement_temperature 173(2)
_cell_measurement_theta_max 27.5
_cell_measurement_theta_min 3.0
_cell_volume 166.40(8)
_computing_cell_refinement 'SAINT (Siemens, 1995)'
_computing_data_collection 'SMART (Siemens, 1995)'
_computing_data_reduction SAINT
_computing_molecular_graphics SHELXTL
_computing_publication_material SHELXTL
_computing_structure_refinement SHELXTL
_computing_structure_solution 'SHELXTL (Sheldrick, 1997)'
_diffrn_ambient_temperature 173(2)
_diffrn_measured_fraction_theta_full 0.982
_diffrn_measured_fraction_theta_max 0.982
_diffrn_measurement_device_type 'Siemens SMART area-detector'
_diffrn_measurement_method \w
_diffrn_radiation_monochromator graphite
_diffrn_radiation_source 'fine-focus sealed tube'
_diffrn_radiation_type MoK\a
_diffrn_radiation_wavelength 0.71073
_diffrn_reflns_av_R_equivalents 0.0255
_diffrn_reflns_av_sigmaI/netI 0.0267
_diffrn_reflns_limit_h_max 4
_diffrn_reflns_limit_h_min -4
_diffrn_reflns_limit_k_max 8
_diffrn_reflns_limit_k_min -8
_diffrn_reflns_limit_l_max 9
_diffrn_reflns_limit_l_min -9
_diffrn_reflns_number 1941
_diffrn_reflns_theta_full 27.48
_diffrn_reflns_theta_max 27.5
_diffrn_reflns_theta_min 3.0
_diffrn_standards_decay_% <1
_diffrn_standards_number 0
_exptl_absorpt_coefficient_mu 0.080
_exptl_absorpt_correction_T_max 0.99
_exptl_absorpt_correction_T_min 0.97
_exptl_absorpt_correction_type multi-scan
_exptl_absorpt_process_details 'SADABS (Sheldrick, 1996; Blessing, 1995)'
_exptl_crystal_colour colorless
_exptl_crystal_density_diffrn 1.279
_exptl_crystal_density_meas ?
_exptl_crystal_density_method 'not measured'
_exptl_crystal_description needle
_exptl_crystal_F_000 66
_exptl_crystal_size_max 0.50
_exptl_crystal_size_mid 0.15
_exptl_crystal_size_min 0.10
_refine_diff_density_max 0.22
_refine_diff_density_min -0.21
_refine_ls_extinction_method none
_refine_ls_goodness_of_fit_ref 1.07
_refine_ls_hydrogen_treatment refall
_refine_ls_matrix_type full
_refine_ls_number_parameters 54
_refine_ls_number_reflns 747
_refine_ls_number_restraints 0
_refine_ls_restrained_S_all 1.07
_refine_ls_R_factor_all 0.061
_refine_ls_R_factor_gt 0.049
_refine_ls_shift/su_max 0.001
_refine_ls_shift/su_mean 0.000
_refine_ls_structure_factor_coef Fsqd
_refine_ls_weighting_details 'calc w = 1/[\s^2^(Fo^2^)+(0.079P)^2^+0.0192P] where P = (Fo^2^+2Fc^2^)/3'
_refine_ls_weighting_scheme calc
_refine_ls_wR_factor_gt 0.126
_refine_ls_wR_factor_ref 0.133
_reflns_number_gt 610
_reflns_number_total 747
_reflns_threshold_expression I>2\s(I)
_cod_data_source_file om6088.cif
_cod_data_source_block I
_cod_depositor_comments
;
The following automatic conversions were performed:

'_exptl_crystal_density_meas' value 'not measured' was changed to '?'
- the value is perceived as not measured.

Automatic conversion script
Id: cif_fix_values 3008 2015-01-20 13:52:24Z robertas 
;
_cod_original_cell_volume 166.41(8)
_cod_database_code 2201182
_cod_database_fobs_code 2201182

loop_
_symmetry_equiv_pos_as_xyz
'x, y, z'
'-x, -y, -z'

loop_
_atom_site_label
_atom_site_fract_x
_atom_site_fract_y
_atom_site_fract_z
_atom_site_U_iso_or_equiv
_atom_site_adp_type
_atom_site_calc_flag
_atom_site_refinement_flags
_atom_site_occupancy
_atom_site_disorder_assembly
_atom_site_disorder_group
_atom_site_type_symbol
C1 0.1172(3) 0.5945(2) 0.69825(18) 0.0310(4) Uani d . 1 . . C
C2 0.1421(3) 0.3664(2) 0.5875(2) 0.0329(4) Uani d . 1 . . C
H2 0.242(4) 0.281(2) 0.653(2) 0.037(4) Uiso d . 1 . . H
C3 0.0251(3) 0.2717(2) 0.3886(2) 0.0333(4) Uani d . 1 . . C
H3 0.042(4) 0.113(3) 0.305(2) 0.043(4) Uiso d . 1 . . H
C7 0.2402(3) 0.6929(2) 0.90203(18) 0.0365(4) Uani d P 0.50 . . C
N7 0.2402(3) 0.6929(2) 0.90203(18) 0.0365(4) Uani d P 0.50 . . N
C8 0.3426(4) 0.7754(2) 1.0717(2) 0.0447(4) Uani d P 0.50 . . C
N8 0.3426(4) 0.7754(2) 1.0717(2) 0.0447(4) Uani d P 0.50 . . N

loop_
_atom_site_aniso_label
_atom_site_aniso_U_11
_atom_site_aniso_U_22
_atom_site_aniso_U_33
_atom_site_aniso_U_12
_atom_site_aniso_U_13
_atom_site_aniso_U_23
C1 0.0234(6) 0.0372(7) 0.0331(7) 0.0056(5) 0.0056(5) 0.0146(6)
C2 0.0282(7) 0.0368(7) 0.0384(8) 0.0089(5) 0.0059(5) 0.0191(6)
C3 0.0299(7) 0.0330(7) 0.0371(8) 0.0083(5) 0.0073(5) 0.0131(6)
C7 0.0323(7) 0.0371(7) 0.0424(8) 0.0085(5) 0.0063(5) 0.0177(6)
N7 0.0323(7) 0.0371(7) 0.0424(8) 0.0085(5) 0.0063(5) 0.0177(6)
C8 0.0476(8) 0.0441(8) 0.0427(8) 0.0114(6) 0.0042(6) 0.0173(6)
N8 0.0476(8) 0.0441(8) 0.0427(8) 0.0114(6) 0.0042(6) 0.0173(6)

loop_
_atom_type_symbol
_atom_type_description
_atom_type_scat_dispersion_real
_atom_type_scat_dispersion_imag
_atom_type_scat_source
C C 0.0033 0.0016 'International Tables Vol C Tables 4.2.6.8 and 6.1.1.4'
H H 0.0000 0.0000 'International Tables Vol C Tables 4.2.6.8 and 6.1.1.4'
N N 0.0061 0.0033 'International Tables Vol C Tables 4.2.6.8 and 6.1.1.4'

loop_
_geom_angle_atom_site_label_1
_geom_angle_atom_site_label_2
_geom_angle_atom_site_label_3
_geom_angle_site_symmetry_1
_geom_angle_site_symmetry_3
_geom_angle
C2 C1 C3 . 2_566 121.27(12)
C2 C1 C7 . . 119.41(11)
C3 C1 C7 2_566 . 119.32(11)
C3 C2 C1 . . 119.26(12)
C3 C2 H2 . . 122.3(9)
C1 C2 H2 . . 118.4(9)
C2 C3 C1 . 2_566 119.47(12)
C2 C3 H3 . . 121.8(9)
C1 C3 H3 2_566 . 118.8(9)
C8 C7 C1 . . 179.82(12)

loop_
_geom_bond_atom_site_label_1
_geom_bond_atom_site_label_2
_geom_bond_site_symmetry_2
_geom_bond_distance
_geom_bond_publ_flag
C1 C2 . 1.4004(19) ?
C1 C3 2_566 1.4030(19) ?
C1 C7 . 1.4192(17) ?
C2 C3 . 1.3833(19) ?
C2 H2 . 0.961(15) ?
C3 C1 2_566 1.4030(19) ?
C3 H3 . 0.986(16) ?
C7 C8 . 1.1814(17) ?
